data_9013636
loop_
_publ_author_name
'Merlini, M.'
'Gemmi, M.'
'Hanfland, M.'
'Crichton, W.'

_publ_section_title
;
 High-pressure behavior of akermanite and gehlenite and phase stability
 of the normal structures in melelites
 Note: P = 5 GPa
;
_journal_name_full 'American Mineralogist'
_journal_page_first 704
_journal_page_last 709
_journal_paper_doi 10.2138/am.2009.3072
_journal_volume 94
_journal_year 2009
_chemical_compound_source Synthetic
_chemical_formula_sum 'Ca2 Mg O7 Si2'
_chemical_name_mineral Akermanite
_space_group_IT_number 113
_symmetry_space_group_name_Hall 'P -4 2ab'
_symmetry_space_group_name_H-M 'P -4 21 m'
_cell_angle_alpha 90
_cell_angle_beta 90
_cell_angle_gamma 90
_cell_length_a 7.740
_cell_length_b 7.740
_cell_length_c 4.932
_cell_formula_units_Z 2
_cell_volume 295.464
_database_code_amcsd 0004933
_diffrn_ambient_pressure 5e+06
_exptl_crystal_density_diffrn 3.064
_cod_original_formula_sum 'Mg Ca2 Si2 O7'
_cod_database_code 9013636

loop_
_space_group_symop_operation_xyz
x,y,z
1/2-y,1/2-x,z
y,-x,-z
1/2-x,1/2+y,-z
-x,-y,z
1/2+y,1/2+x,z
-y,x,-z
1/2+x,1/2-y,-z

loop_
_atom_site_label
_atom_site_fract_x
_atom_site_fract_y
_atom_site_fract_z
Mg 0.00000 0.00000 0.00000
Ca 0.33430 0.16570 0.50650
Si 0.14160 0.35840 0.93700
O1 0.00000 0.50000 -0.19500
O2 0.14380 0.35620 0.26000
O3 0.08030 0.18430 0.78200

loop_
_cod_related_entry_id
_cod_related_entry_database
_cod_related_entry_code
1 AMCSD 0004933
